data_1535786
loop_
_publ_author_name
'Murashova, E.V.'
'Velikodnyi, Yu.A.'
'Ilyukhin, A.B.'
'Zhuravlev, V.D.'

_publ_section_title
;
 Crystal structures of Sr1.58Ca0.42V2O7 and Sr1.5Cd0.5V2O7 and the
 features of their isomorphism
;
_journal_name_full 'Zhurnal Neorganicheskoi Khimii'
_journal_page_first 428
_journal_page_last 431
_journal_volume 38
_journal_year 1993
_chemical_formula_sum 'Ca0.42 O7 Sr1.58 V2'
_chemical_name_systematic '(Sr1.58 Ca0.42) (V2 O7)'
_space_group_IT_number 76
_symmetry_space_group_name_Hall 'P 4w'
_symmetry_space_group_name_H-M 'P 41'
_cell_angle_alpha 90
_cell_angle_beta 90
_cell_angle_gamma 90
_cell_formula_units_Z 8
_cell_length_a 7.007
_cell_length_b 7.007
_cell_length_c 25.503
_cell_volume 1252.148
_citation_journal_id_ASTM ZNOKAQ
_cod_data_source_file Murashova_ZNOKAQ_1993_1426.cif
_cod_data_source_block Ca0.42O7Sr1.58V2
_cod_database_code 1535786

loop_
_symmetry_equiv_pos_as_xyz
x,y,z
-y,x,z+1/4
-x,-y,z+1/2
y,-x,z+3/4

loop_
_atom_site_label
_atom_site_type_symbol
_atom_site_fract_x
_atom_site_fract_y
_atom_site_fract_z
_atom_site_occupancy
_atom_site_U_iso_or_equiv
O5 O-2 0.195 -0.21 -0.0949 1 0.0
O4 O-2 0.468 0.092 -0.0847 1 0.0
Ca1 Ca+2 0.9344 0.3193 0.0031 0.63 0.0
V2 V+5 0.3016 -0.0329 -0.1273 1 0.0
Sr2 Sr+2 0.3081 -0.2802 0 0.79 0.0
O10 O-2 0.309 0.95 0.2603 1 0.0
O13 O-2 0.598 0.865 0.1537 1 0.0
V1 V+5 0.3933 0.2338 -0.0284 1 0.0
V3 V+5 0.1702 0.7728 0.2345 1 0.0
Sr1 Sr+2 0.9344 0.3193 0.0031 0.37 0.0
O9 O-2 -0.021 0.864 0.2053 1 0.0
O7 O-2 0.146 0.118 -0.1562 1 0.0
O11 O-2 0.304 0.617 0.1938 1 0.0
O2 O-2 0.58 0.32 0.006 1 0.0
Ca2 Ca+2 0.3081 -0.2802 0 0.21 0.0
Sr3 Sr+2 0.5052 0.1633 0.09838 1 0.0
O12 O-2 0.274 0.814 0.0957 1 0.0
O3 O-2 0.247 0.413 -0.0464 1 0.0
O14 O-2 0.545 0.528 0.1035 1 0.0
O1 O-2 0.266 0.095 0.012 1 0.0
O8 O-2 0.108 0.634 0.2855 1 0.0
V4 V+5 0.4308 0.7011 0.1347 1 0.0
Sr4 Sr+2 0.9105 0.779 0.10869 1 0.0
O6 O-2 0.435 -0.123 -0.1755 1 0.0
